data_7134697
loop_
_publ_author_name
'Sosnin, Daniil'
'Aprahamian, Ivan'

_publ_section_title
;
 Alkyne hydrazones for Raman scattering spectroscopy
;
_journal_issue 55
_journal_name_full 'Chemical Communications'
_journal_page_first 10119
_journal_page_last 10121
_journal_paper_doi 10.1039/D5CC02471D
_journal_volume 61
_journal_year 2025
_chemical_formula_moiety 'C18 H15 N3 O4'
_chemical_formula_sum 'C18 H15 N3 O4'
_chemical_formula_weight 337.33
_space_group_crystal_system monoclinic
_space_group_IT_number 14
_space_group_name_Hall '-P 2ybc'
_space_group_name_H-M_alt 'P 1 21/c 1'
_atom_sites_solution_hydrogens mixed
_atom_sites_solution_primary dual
_audit_creation_date 2023-07-19
_audit_creation_method
;
Olex2 1.5
(compiled 2023.03.06 svn.rbb2c1857 for OlexSys, GUI svn.r6748)
;
_audit_update_record
;
2024-02-05 deposited with the CCDC.	2025-06-05 downloaded from the CCDC.
;
_cell_angle_alpha 90
_cell_angle_beta 93.3230(10)
_cell_angle_gamma 90
_cell_formula_units_Z 4
_cell_length_a 19.7442(3)
_cell_length_b 6.98090(10)
_cell_length_c 11.8207(2)
_cell_measurement_reflns_used 10587
_cell_measurement_temperature 100.00(10)
_cell_measurement_theta_max 79.4640
_cell_measurement_theta_min 4.5020
_cell_volume 1626.53(4)
_computing_cell_refinement 'CrysAlisPro 1.171.42.93a (Rigaku OD, 2023)'
_computing_data_collection 'CrysAlisPro 1.171.42.93a (Rigaku OD, 2023)'
_computing_data_reduction 'CrysAlisPro 1.171.42.93a (Rigaku OD, 2023)'
_computing_molecular_graphics 'Olex2 1.5 (Dolomanov et al., 2009)'
_computing_publication_material 'Olex2 1.5 (Dolomanov et al., 2009)'
_computing_structure_refinement 'SHELXL 2018/3 (Sheldrick, 2015)'
_computing_structure_solution 'SHELXT  (Sheldrick, 2015)'
_diffrn_ambient_environment N~2~
_diffrn_ambient_temperature 100.00(10)
_diffrn_detector 'Hybrid Pixel Array Detector'
_diffrn_detector_area_resol_mean 10.0000
_diffrn_detector_type HyPix
_diffrn_measured_fraction_theta_full 0.999
_diffrn_measured_fraction_theta_max 0.978
_diffrn_measurement_details
;
List of Runs (angles in degrees, time in seconds):

  # Type    Start    End  Width  t~exp~   \w     \q     \k     \f   Frames
#--------------------------------------------------------------------------
  1  \w    -79.00   1.00   0.50    0.43    --  -46.85 104.00 179.00  160
  2  \w     20.00  82.00   0.50    0.43    --   46.85-104.00  77.00  124
  3  \w   -162.00 -86.00   0.50    1.74    --  -91.75-104.00  77.00  152
  4  \w    -79.00 -21.00   0.50    1.74    --  -91.75 104.00 179.00  116
  5  \w     43.00 105.00   0.50    1.74    --  113.25-104.00  77.00  124
  6  \w    108.00 178.00   0.50    1.74    --  113.25 104.00 179.00  140
  7  \w    -39.00  29.00   0.50    0.43    --  -46.85  19.00 120.00  136
  8  \w    -47.00  26.00   0.50    0.43    --  -46.85  37.00 -30.00  146
  9  \w    -27.00  38.00   0.50    0.43    --   46.85 -19.00  60.00  130
 10  \w    -27.00  38.00   0.50    0.43    --   46.85 -19.00-180.00  130
 11  \w     36.00  93.00   0.50    0.43    --   46.85-125.00-180.00  114
 12  \w    -53.00 -20.00   0.50    1.74    --  -91.75  45.00 -30.00   66
 13  \w     42.00  69.00   0.50    1.74    --  113.25 -61.00   0.00   54
 14  \w     42.00  69.00   0.50    1.74    --  113.25 -61.00 -90.00   54
 15  \w     42.00  69.00   0.50    1.74    --  113.25 -61.00 -60.00   54
 16  \w     44.00 108.00   0.50    1.74    --  113.25-125.00-150.00  128
 17  \w    100.00 178.00   0.50    1.74    --  113.25  15.00 -90.00  156
 18  \w     42.00  69.00   0.50    1.74    --  113.25 -61.00  90.00   54
 19  \w     42.00  94.00   0.50    1.74    --  113.25 -77.00  90.00  104
 20  \w     42.00  94.00   0.50    1.74    --  113.25 -77.00 -90.00  104
 21  \w     42.00  69.00   0.50    1.74    --  113.25 -61.00 120.00   54
 22  \w     42.00  69.00   0.50    1.74    --  113.25 -61.00-180.00   54
 23  \w     42.00 104.00   0.50    1.74    --  113.25 -94.00 150.00  124
 24  \w     42.00  94.00   0.50    1.74    --  113.25 -77.00   0.00  104
 25  \w     42.00  94.00   0.50    1.74    --  113.25 -77.00-180.00  104
 26  \w    101.00 178.00   0.50    1.74    --  113.25  30.00 -90.00  154
 27  \w     42.00 104.00   0.50    1.74    --  113.25 -94.00  90.00  124
 28  \w     42.00  69.00   0.50    1.74    --  113.25 -61.00 -30.00   54
 29  \w    110.00 178.00   0.50    1.74    --  113.25  77.00-150.00  136
 30  \w     54.00  89.00   0.50    1.74    --  113.25 -77.00 150.00   70
 31  \w     42.00  69.00   0.50    1.74    --  113.25 -61.00-150.00   54
 32  \w     43.00  68.00   0.50    1.74    --  113.25 -61.00-120.00   50
;
_diffrn_measurement_device 'four-circle diffractometer'
_diffrn_measurement_device_type 'XtaLAB Synergy, Dualflex, HyPix'
_diffrn_measurement_method '\w scans'
_diffrn_orient_matrix_type 'CrysAlisPro convention (1999,Acta A55,543-557)'
_diffrn_orient_matrix_UB_11 -0.0625691000
_diffrn_orient_matrix_UB_12 0.1318505000
_diffrn_orient_matrix_UB_13 -0.0129142000
_diffrn_orient_matrix_UB_21 -0.0455817000
_diffrn_orient_matrix_UB_22 -0.1664534000
_diffrn_orient_matrix_UB_23 0.0349344000
_diffrn_orient_matrix_UB_31 0.0109922000
_diffrn_orient_matrix_UB_32 0.0600751000
_diffrn_orient_matrix_UB_33 0.1250676000
_diffrn_radiation_monochromator mirror
_diffrn_radiation_probe x-ray
_diffrn_radiation_type 'Cu K\a'
_diffrn_radiation_wavelength 1.54184
_diffrn_reflns_av_R_equivalents 0.0317
_diffrn_reflns_av_unetI/netI 0.0273
_diffrn_reflns_Laue_measured_fraction_full 0.999
_diffrn_reflns_Laue_measured_fraction_max 0.978
_diffrn_reflns_limit_h_max 23
_diffrn_reflns_limit_h_min -25
_diffrn_reflns_limit_k_max 8
_diffrn_reflns_limit_k_min -8
_diffrn_reflns_limit_l_max 14
_diffrn_reflns_limit_l_min -9
_diffrn_reflns_number 16712
_diffrn_reflns_point_group_measured_fraction_full 0.999
_diffrn_reflns_point_group_measured_fraction_max 0.978
_diffrn_reflns_theta_full 67.684
_diffrn_reflns_theta_max 80.338
_diffrn_reflns_theta_min 2.241
_diffrn_source 'micro-focus sealed X-ray tube'
_diffrn_source_current 1
_diffrn_source_type 'PhotonJet (Cu) X-ray Source'
_diffrn_source_voltage 50
_exptl_absorpt_coefficient_mu 0.827
_exptl_absorpt_correction_T_max 1.000
_exptl_absorpt_correction_T_min 0.416
_exptl_absorpt_correction_type gaussian
_exptl_absorpt_process_details
;
CrysAlisPro 1.171.42.93a (Rigaku Oxford Diffraction, 2023)
Numerical absorption correction based on gaussian integration over
a multifaceted crystal model
Empirical absorption correction using spherical harmonics,
implemented in SCALE3 ABSPACK scaling algorithm.
;
_exptl_crystal_colour yellow
_exptl_crystal_colour_primary yellow
_exptl_crystal_density_diffrn 1.378
_exptl_crystal_description plate
_exptl_crystal_F_000 704
_exptl_crystal_recrystallization_method 'used as recieved'
_exptl_crystal_size_max 0.236
_exptl_crystal_size_mid 0.188
_exptl_crystal_size_min 0.03
_refine_diff_density_max 0.341
_refine_diff_density_min -0.293
_refine_diff_density_rms 0.048
_refine_ls_extinction_method none
_refine_ls_goodness_of_fit_ref 1.053
_refine_ls_hydrogen_treatment mixed
_refine_ls_matrix_type full
_refine_ls_number_parameters 231
_refine_ls_number_reflns 3476
_refine_ls_number_restraints 0
_refine_ls_restrained_S_all 1.053
_refine_ls_R_factor_all 0.0439
_refine_ls_R_factor_gt 0.0394
_refine_ls_shift/su_max 0.001
_refine_ls_shift/su_mean 0.000
_refine_ls_structure_factor_coef Fsqd
_refine_ls_weighting_details 'w=1/[\s^2^(Fo^2^)+(0.0644P)^2^+0.5193P] where P=(Fo^2^+2Fc^2^)/3'
_refine_ls_weighting_scheme calc
_refine_ls_wR_factor_gt 0.1089
_refine_ls_wR_factor_ref 0.1136
_reflns_Friedel_coverage 0.000
_reflns_number_gt 3071
_reflns_number_total 3476
_reflns_threshold_expression 'I > 2\s(I)'
_cod_data_source_file d5cc02471d2.cif
_cod_data_source_block ia723a
_cod_depositor_comments 'Adding full bibliography for 7134694--7134699.cif.'
_cod_database_code 7134697
_shelx_shelxl_version_number 2018/3
_chemical_oxdiff_formula C18H15N3O4
_chemical_oxdiff_usercomment 'DS-ben alk no-1'
_shelx_space_group_comment
;
The symmetry employed for this shelxl refinement is uniquely defined
by the following loop, which should always be used as a source of
symmetry information in preference to the above space-group names.
They are only intended as comments.
;
_olex2_refinement_description
;
1. Fixed Uiso
 At 1.2 times of:
  All C(H) groups, All C(H,H) groups
 At 1.5 times of:
  All C(H,H,H) groups
2.a Secondary CH2 refined with riding coordinates:
 C11(H11A,H11B)
2.b Aromatic/amide H refined with riding coordinates:
 C6(H6), C7(H7), C8(H8), C9(H9), C10(H10), C14(H14), C15(H15), C17(H17),
 C18(H18)
2.c Idealised Me refined as rotating group:
 C12(H12A,H12B,H12C)
;
_olex2_diffrn_ambient_temperature_device 'Oxford Cryosystems'
_olex2_exptl_crystal_mounting_method 'The crystal was mounted on a nylon loop with paratone oil'
_olex2_submission_original_sample_id 'DS-ben alk no-1'
_olex2_submission_special_instructions 'No special instructions were received'
_oxdiff_exptl_absorpt_empirical_details
;
Empirical correction (ABSPACK) includes:
- Absorption correction using spherical harmonics
- Frame scaling
;
_oxdiff_exptl_absorpt_empirical_full_max 1.784
_oxdiff_exptl_absorpt_empirical_full_min 0.738

loop_
_space_group_symop_operation_xyz
'x, y, z'
'-x, y+1/2, -z+1/2'
'-x, -y, -z'
'x, -y-1/2, z-1/2'

loop_
_atom_site_label
_atom_site_type_symbol
_atom_site_fract_x
_atom_site_fract_y
_atom_site_fract_z
_atom_site_U_iso_or_equiv
_atom_site_adp_type
_atom_site_occupancy
_atom_site_site_symmetry_order
_atom_site_calc_flag
_atom_site_refinement_flags_posn
_atom_site_refinement_flags_adp
_atom_site_refinement_flags_occupancy
_atom_site_disorder_assembly
_atom_site_disorder_group
O1 O 0.22533(4) 0.46714(12) 0.27540(6) 0.0196(2) Uani 1 1 d . . . . .
O2 O 0.32888(5) 0.53378(16) 0.21769(7) 0.0313(2) Uani 1 1 d . . . . .
O3 O 0.69756(4) 0.89502(15) 0.57708(7) 0.0282(2) Uani 1 1 d . . . . .
O4 O 0.66824(5) 0.97666(16) 0.74402(7) 0.0303(2) Uani 1 1 d . . . . .
N1 N 0.38559(5) 0.70382(15) 0.53718(8) 0.0183(2) Uani 1 1 d . . . . .
H1 H 0.3552(9) 0.719(2) 0.5877(13) 0.026(4) Uiso 1 1 d . . . . .
N2 N 0.36691(5) 0.64420(14) 0.43278(7) 0.0174(2) Uani 1 1 d . . . . .
N3 N 0.65498(5) 0.91203(15) 0.64800(8) 0.0199(2) Uani 1 1 d . . . . .
C1 C 0.30383(6) 0.59631(16) 0.41005(9) 0.0175(2) Uani 1 1 d . . . . .
C2 C 0.28861(6) 0.53014(17) 0.29057(9) 0.0186(2) Uani 1 1 d . . . . .
C3 C 0.25137(6) 0.60123(17) 0.48805(9) 0.0187(2) Uani 1 1 d . . . . .
C4 C 0.20713(6) 0.60400(17) 0.55348(9) 0.0191(2) Uani 1 1 d . . . . .
C5 C 0.15351(6) 0.60637(16) 0.63033(10) 0.0181(2) Uani 1 1 d . . . . .
C6 C 0.08535(6) 0.61462(17) 0.58879(10) 0.0213(3) Uani 1 1 d . . . . .
H6 H 0.074564 0.618252 0.509442 0.026 Uiso 1 1 calc R U . . .
C7 C 0.03397(6) 0.61745(19) 0.66385(11) 0.0257(3) Uani 1 1 d . . . . .
H7 H -0.012047 0.623653 0.635773 0.031 Uiso 1 1 calc R U . . .
C8 C 0.04946(7) 0.61125(19) 0.78012(11) 0.0262(3) Uani 1 1 d . . . . .
H8 H 0.014087 0.613887 0.831265 0.031 Uiso 1 1 calc R U . . .
C9 C 0.11664(6) 0.60119(18) 0.82133(10) 0.0236(3) Uani 1 1 d . . . . .
H9 H 0.127042 0.595555 0.900743 0.028 Uiso 1 1 calc R U . . .
C10 C 0.16866(6) 0.59932(17) 0.74751(10) 0.0200(2) Uani 1 1 d . . . . .
H10 H 0.214536 0.593254 0.776327 0.024 Uiso 1 1 calc R U . . .
C11 C 0.20570(6) 0.40023(18) 0.16138(9) 0.0210(3) Uani 1 1 d . . . . .
H11A H 0.227693 0.276036 0.146483 0.025 Uiso 1 1 calc R U . . .
H11B H 0.219386 0.494257 0.104308 0.025 Uiso 1 1 calc R U . . .
C12 C 0.12970(6) 0.37821(19) 0.15595(11) 0.0244(3) Uani 1 1 d . . . . .
H12A H 0.114003 0.333230 0.080384 0.037 Uiso 1 1 calc R U . . .
H12B H 0.108695 0.502115 0.170990 0.037 Uiso 1 1 calc R U . . .
H12C H 0.116962 0.284961 0.212928 0.037 Uiso 1 1 calc R U . . .
C13 C 0.45289(6) 0.75319(16) 0.56327(9) 0.0168(2) Uani 1 1 d . . . . .
C14 C 0.47143(6) 0.81720(17) 0.67280(9) 0.0185(2) Uani 1 1 d . . . . .
H14 H 0.438504 0.825909 0.728076 0.022 Uiso 1 1 calc R U . . .
C15 C 0.53809(6) 0.86768(17) 0.69996(9) 0.0183(2) Uani 1 1 d . . . . .
H15 H 0.551354 0.911318 0.774082 0.022 Uiso 1 1 calc R U . . .
C16 C 0.58551(6) 0.85413(16) 0.61808(9) 0.0172(2) Uani 1 1 d . . . . .
C17 C 0.56807(6) 0.79047(17) 0.50889(9) 0.0187(2) Uani 1 1 d . . . . .
H17 H 0.601201 0.782645 0.453903 0.022 Uiso 1 1 calc R U . . .
C18 C 0.50165(6) 0.73888(17) 0.48202(8) 0.0180(2) Uani 1 1 d . . . . .
H18 H 0.488861 0.693427 0.408092 0.022 Uiso 1 1 calc R U . . .

loop_
_atom_site_aniso_label
_atom_site_aniso_U_11
_atom_site_aniso_U_22
_atom_site_aniso_U_33
_atom_site_aniso_U_23
_atom_site_aniso_U_13
_atom_site_aniso_U_12
O1 0.0181(4) 0.0236(4) 0.0170(4) -0.0014(3) -0.0008(3) -0.0028(3)
O2 0.0235(4) 0.0520(6) 0.0187(4) -0.0088(4) 0.0041(3) -0.0105(4)
O3 0.0182(4) 0.0426(6) 0.0240(4) -0.0037(4) 0.0045(3) -0.0031(4)
O4 0.0247(5) 0.0470(6) 0.0189(4) -0.0076(4) -0.0020(3) -0.0086(4)
N1 0.0174(5) 0.0251(5) 0.0124(4) -0.0010(4) 0.0013(3) -0.0008(4)
N2 0.0193(5) 0.0191(5) 0.0138(4) 0.0002(3) -0.0007(3) -0.0001(4)
N3 0.0196(5) 0.0229(5) 0.0169(4) 0.0014(4) -0.0008(4) -0.0006(4)
C1 0.0185(5) 0.0184(5) 0.0154(5) 0.0008(4) -0.0001(4) 0.0003(4)
C2 0.0187(5) 0.0200(6) 0.0169(5) -0.0004(4) -0.0004(4) -0.0012(4)
C3 0.0201(5) 0.0195(6) 0.0162(5) 0.0008(4) -0.0021(4) -0.0009(4)
C4 0.0209(6) 0.0180(6) 0.0180(5) 0.0000(4) -0.0015(4) -0.0008(4)
C5 0.0198(6) 0.0152(5) 0.0195(5) -0.0016(4) 0.0024(4) -0.0011(4)
C6 0.0224(6) 0.0212(6) 0.0200(5) 0.0000(4) -0.0019(4) -0.0009(4)
C7 0.0174(6) 0.0273(6) 0.0322(6) -0.0032(5) -0.0004(5) -0.0014(5)
C8 0.0233(6) 0.0283(7) 0.0279(6) -0.0043(5) 0.0085(5) -0.0024(5)
C9 0.0266(6) 0.0252(6) 0.0193(5) -0.0035(4) 0.0029(4) -0.0025(5)
C10 0.0209(6) 0.0191(6) 0.0199(5) -0.0011(4) -0.0003(4) -0.0006(4)
C11 0.0230(6) 0.0223(6) 0.0172(5) -0.0021(4) -0.0028(4) -0.0026(5)
C12 0.0217(6) 0.0216(6) 0.0291(6) 0.0000(5) -0.0052(5) -0.0027(5)
C13 0.0188(5) 0.0164(5) 0.0151(5) 0.0024(4) -0.0005(4) 0.0008(4)
C14 0.0196(5) 0.0229(6) 0.0132(5) 0.0016(4) 0.0021(4) 0.0009(4)
C15 0.0216(6) 0.0204(6) 0.0127(5) 0.0008(4) -0.0014(4) -0.0006(4)
C16 0.0170(5) 0.0186(5) 0.0157(5) 0.0023(4) -0.0013(4) -0.0001(4)
C17 0.0204(5) 0.0211(6) 0.0148(5) 0.0004(4) 0.0028(4) 0.0017(4)
C18 0.0208(5) 0.0206(6) 0.0125(5) -0.0015(4) -0.0004(4) 0.0005(4)

loop_
_atom_type_symbol
_atom_type_description
_atom_type_scat_dispersion_real
_atom_type_scat_dispersion_imag
_atom_type_scat_source
C C 0.0181 0.0091 'International Tables Vol C Tables 4.2.6.8 and 6.1.1.4'
H H 0.0000 0.0000 'International Tables Vol C Tables 4.2.6.8 and 6.1.1.4'
N N 0.0311 0.0180 'International Tables Vol C Tables 4.2.6.8 and 6.1.1.4'
O O 0.0492 0.0322 'International Tables Vol C Tables 4.2.6.8 and 6.1.1.4'

loop_
_exptl_crystal_face_index_h
_exptl_crystal_face_index_k
_exptl_crystal_face_index_l
_exptl_crystal_face_perp_dist
1 0 0 0.0067
-1 0 0 0.0230
0 1 1 0.0909
-1 4 -4 0.0984
1 0 8 0.0938
0 -5 0 0.0783
-1 0 -8 0.1321

loop_
_geom_angle_atom_site_label_1
_geom_angle_atom_site_label_2
_geom_angle_atom_site_label_3
_geom_angle
_geom_angle_site_symmetry_1
_geom_angle_site_symmetry_3
_geom_angle_publ_flag
C2 O1 C11 115.41(8) . . ?
N2 N1 H1 120.3(10) . . ?
N2 N1 C13 119.48(9) . . ?
C13 N1 H1 120.2(10) . . ?
C1 N2 N1 118.73(10) . . ?
O3 N3 O4 123.09(10) . . ?
O3 N3 C16 118.76(9) . . ?
O4 N3 C16 118.15(9) . . ?
N2 C1 C2 114.23(10) . . ?
N2 C1 C3 125.59(10) . . ?
C3 C1 C2 120.18(10) . . ?
O1 C2 C1 111.42(9) . . ?
O2 C2 O1 124.40(10) . . ?
O2 C2 C1 124.18(11) . . ?
C4 C3 C1 179.52(13) . . ?
C3 C4 C5 179.12(12) . . ?
C6 C5 C4 120.37(10) . . ?
C10 C5 C4 120.17(11) . . ?
C10 C5 C6 119.46(11) . . ?
C5 C6 H6 120.1 . . ?
C7 C6 C5 119.86(11) . . ?
C7 C6 H6 120.1 . . ?
C6 C7 H7 119.8 . . ?
C6 C7 C8 120.32(11) . . ?
C8 C7 H7 119.8 . . ?
C7 C8 H8 120.0 . . ?
C9 C8 C7 119.94(11) . . ?
C9 C8 H8 120.0 . . ?
C8 C9 H9 119.8 . . ?
C10 C9 C8 120.50(11) . . ?
C10 C9 H9 119.8 . . ?
C5 C10 H10 120.0 . . ?
C9 C10 C5 119.91(11) . . ?
C9 C10 H10 120.0 . . ?
O1 C11 H11A 110.4 . . ?
O1 C11 H11B 110.4 . . ?
O1 C11 C12 106.44(9) . . ?
H11A C11 H11B 108.6 . . ?
C12 C11 H11A 110.4 . . ?
C12 C11 H11B 110.4 . . ?
C11 C12 H12A 109.5 . . ?
C11 C12 H12B 109.5 . . ?
C11 C12 H12C 109.5 . . ?
H12A C12 H12B 109.5 . . ?
H12A C12 H12C 109.5 . . ?
H12B C12 H12C 109.5 . . ?
N1 C13 C14 118.71(10) . . ?
N1 C13 C18 121.05(10) . . ?
C14 C13 C18 120.24(10) . . ?
C13 C14 H14 120.3 . . ?
C15 C14 C13 119.42(10) . . ?
C15 C14 H14 120.3 . . ?
C14 C15 H15 120.3 . . ?
C14 C15 C16 119.49(10) . . ?
C16 C15 H15 120.3 . . ?
C15 C16 N3 118.44(10) . . ?
C15 C16 C17 121.92(10) . . ?
C17 C16 N3 119.63(10) . . ?
C16 C17 H17 120.7 . . ?
C18 C17 C16 118.59(10) . . ?
C18 C17 H17 120.7 . . ?
C13 C18 H18 119.8 . . ?
C17 C18 C13 120.34(10) . . ?
C17 C18 H18 119.8 . . ?

loop_
_geom_bond_atom_site_label_1
_geom_bond_atom_site_label_2
_geom_bond_distance
_geom_bond_site_symmetry_2
_geom_bond_publ_flag
O1 C2 1.3268(14) . ?
O1 C11 1.4575(13) . ?
O2 C2 1.2061(15) . ?
O3 N3 1.2270(13) . ?
O4 N3 1.2353(13) . ?
N1 H1 0.878(17) . ?
N1 N2 1.3340(13) . ?
N1 C13 1.3900(15) . ?
N2 C1 1.3023(15) . ?
N3 C16 1.4538(14) . ?
C1 C2 1.4997(15) . ?
C1 C3 1.4264(15) . ?
C3 C4 1.2001(17) . ?
C4 C5 1.4345(16) . ?
C5 C6 1.4066(16) . ?
C5 C10 1.4009(16) . ?
C6 H6 0.9500 . ?
C6 C7 1.3862(17) . ?
C7 H7 0.9500 . ?
C7 C8 1.3912(18) . ?
C8 H8 0.9500 . ?
C8 C9 1.3882(18) . ?
C9 H9 0.9500 . ?
C9 C10 1.3857(16) . ?
C10 H10 0.9500 . ?
C11 H11A 0.9900 . ?
C11 H11B 0.9900 . ?
C11 C12 1.5060(16) . ?
C12 H12A 0.9800 . ?
C12 H12B 0.9800 . ?
C12 H12C 0.9800 . ?
C13 C14 1.3983(15) . ?
C13 C18 1.4023(15) . ?
C14 H14 0.9500 . ?
C14 C15 1.3821(16) . ?
C15 H15 0.9500 . ?
C15 C16 1.3883(16) . ?
C16 C17 1.3894(15) . ?
C17 H17 0.9500 . ?
C17 C18 1.3793(16) . ?
C18 H18 0.9500 . ?

loop_
_geom_torsion_atom_site_label_1
_geom_torsion_atom_site_label_2
_geom_torsion_atom_site_label_3
_geom_torsion_atom_site_label_4
_geom_torsion
_geom_torsion_site_symmetry_1
_geom_torsion_site_symmetry_2
_geom_torsion_site_symmetry_3
_geom_torsion_site_symmetry_4
_geom_torsion_publ_flag
O3 N3 C16 C15 177.85(11) . . . . ?
O3 N3 C16 C17 -3.27(17) . . . . ?
O4 N3 C16 C15 -2.31(16) . . . . ?
O4 N3 C16 C17 176.57(11) . . . . ?
N1 N2 C1 C2 -179.57(10) . . . . ?
N1 N2 C1 C3 -0.11(18) . . . . ?
N1 C13 C14 C15 -179.70(11) . . . . ?
N1 C13 C18 C17 179.27(11) . . . . ?
N2 N1 C13 C14 179.37(10) . . . . ?
N2 N1 C13 C18 -0.86(17) . . . . ?
N2 C1 C2 O1 174.32(10) . . . . ?
N2 C1 C2 O2 -5.64(18) . . . . ?
N3 C16 C17 C18 -179.09(10) . . . . ?
C2 O1 C11 C12 -167.61(10) . . . . ?
C3 C1 C2 O1 -5.17(15) . . . . ?
C3 C1 C2 O2 174.87(12) . . . . ?
C4 C5 C6 C7 -179.80(11) . . . . ?
C4 C5 C10 C9 -179.85(11) . . . . ?
C5 C6 C7 C8 -0.31(19) . . . . ?
C6 C5 C10 C9 -0.23(17) . . . . ?
C6 C7 C8 C9 -0.3(2) . . . . ?
C7 C8 C9 C10 0.7(2) . . . . ?
C8 C9 C10 C5 -0.41(19) . . . . ?
C10 C5 C6 C7 0.58(18) . . . . ?
C11 O1 C2 O2 -0.26(17) . . . . ?
C11 O1 C2 C1 179.78(9) . . . . ?
C13 N1 N2 C1 179.19(10) . . . . ?
C13 C14 C15 C16 0.04(17) . . . . ?
C14 C13 C18 C17 -0.97(17) . . . . ?
C14 C15 C16 N3 178.68(10) . . . . ?
C14 C15 C16 C17 -0.18(18) . . . . ?
C15 C16 C17 C18 -0.25(18) . . . . ?
C16 C17 C18 C13 0.82(17) . . . . ?
C18 C13 C14 C15 0.53(17) . . . . ?

loop_
_exptl_oxdiff_crystal_face_indexfrac_h
_exptl_oxdiff_crystal_face_indexfrac_k
_exptl_oxdiff_crystal_face_indexfrac_l
_exptl_oxdiff_crystal_face_x
_exptl_oxdiff_crystal_face_y
_exptl_oxdiff_crystal_face_z
1.0000 -0.0002 -0.0002 -0.0626 -0.0456 0.0109
-1.0000 0.0002 0.0002 0.0626 0.0456 -0.0109
-0.0009 1.0011 0.9935 0.1192 -0.1319 0.1844
-1.0404 3.8852 -3.8573 0.6272 -0.7340 -0.2605
1.2696 0.0818 7.5801 -0.1665 0.1933 0.9669
0.4499 -4.5286 -0.0292 -0.6249 0.7323 -0.2708
-1.2673 -0.1030 -7.5796 0.1636 -0.1899 -0.9681
